data_7212902
loop_
_publ_author_name
'Durka, Krzysztof'
'Kami\'nski, Rados\/law'
'Luli\'nski, Sergiusz'
'Serwatowski, Janusz'
'Wo\'zniak, Krzysztof'

_publ_section_title
;
 On the nature of the B...N interaction and the conformational flexibility
 of arylboronic azaesters.
;
_journal_issue 40
_journal_name_full 'Physical chemistry chemical physics : PCCP'
_journal_page_first 13126
_journal_page_last 13136
_journal_paper_doi 10.1039/c0cp00030b
_journal_volume 12
_journal_year 2010
_chemical_formula_moiety 'C14 H20 B1 F2 N1 O2'
_chemical_formula_sum 'C14 H20 B F2 N O2'
_chemical_formula_weight 283.12
_chemical_melting_point ?
_chemical_name_common '3,5-diflurophenyl tert-butyl boronic azaester'
_chemical_name_systematic
;
6-tert-butyl-2-(3',5'-difluorophenyl)-(N-B)-1,3,6,2-dioxazaborocan
;
_space_group_IT_number 14
_symmetry_cell_setting monoclinic
_symmetry_space_group_name_Hall '-P 2yn'
_symmetry_space_group_name_H-M 'P 1 21/n 1'
_cell_angle_alpha 90.00
_cell_angle_beta 102.551(2)
_cell_angle_gamma 90.00
_cell_formula_units_Z 4
_cell_length_a 6.6681(2)
_cell_length_b 21.4324(6)
_cell_length_c 9.8980(3)
_cell_measurement_reflns_used 9441
_cell_measurement_temperature 90(2)
_cell_measurement_theta_max 52.1998
_cell_measurement_theta_min 3.5468
_cell_volume 1380.75(7)
_computing_cell_refinement 'Bruker APEX2 software'
_computing_data_collection 'Bruker APEX2 software'
_computing_data_reduction
;
SAINT intergration software, Bruker AXS
SORTAV, R. H. Blessing, Acta Cryst., 1995, A51, 33-38
;
_computing_structure_refinement
;
SHELXS-97, G. M. Sheldrick, Acta. Cryst., 2008, A64, 112-122
XD2006, A. Volkov et al., 2006
;
_computing_structure_solution
;
SHELXS-97, G. M. Sheldrick, Acta. Cryst., 2008, A64, 112-122
;
_diffrn_ambient_temperature 90(2)
_diffrn_detector 'APEXII CCD camera'
_diffrn_measured_fraction_theta_full 0.997
_diffrn_measured_fraction_theta_max 0.998
_diffrn_measurement_device '\k-geometry diffractometer'
_diffrn_measurement_device_type 'Bruker APEXII'
_diffrn_measurement_method 'omega scans'
_diffrn_orient_matrix_type 'X-axis to radiation source'
_diffrn_orient_matrix_UB_11 0.530864E-1
_diffrn_orient_matrix_UB_12 0.433861E-1
_diffrn_orient_matrix_UB_13 -0.499095E-2
_diffrn_orient_matrix_UB_21 -0.933281E-1
_diffrn_orient_matrix_UB_22 0.55535E-2
_diffrn_orient_matrix_UB_23 -0.930111E-1
_diffrn_orient_matrix_UB_31 -0.109894
_diffrn_orient_matrix_UB_32 0.162421E-1
_diffrn_orient_matrix_UB_33 0.451343E-1
_diffrn_radiation_monochromator 'multi-layer optics'
_diffrn_radiation_probe x-ray
_diffrn_radiation_source 'TXS rotating anode'
_diffrn_radiation_type MoK\a
_diffrn_radiation_wavelength 0.71073
_diffrn_reflns_av_R_equivalents 0.0440
_diffrn_reflns_av_sigmaI/netI 0.0348
_diffrn_reflns_limit_h_max 14
_diffrn_reflns_limit_h_min -14
_diffrn_reflns_limit_k_max 47
_diffrn_reflns_limit_k_min -47
_diffrn_reflns_limit_l_max 22
_diffrn_reflns_limit_l_min -19
_diffrn_reflns_number 123017
_diffrn_reflns_reduction_process
;
Scaled and merged with SORTAV
R. H. Blessing, Cryst. Rev., 1987, 1, 3-58
R. H. Blessing, J. Appl. Cryst., 1989, 22, 396-397
;
_diffrn_reflns_theta_full 25.00
_diffrn_reflns_theta_max 52.324
_diffrn_reflns_theta_min 2.312
_diffrn_source 'rotating-anode X-ray source'
_exptl_absorpt_coefficient_mu 0.107
_exptl_absorpt_correction_T_max 1.006
_exptl_absorpt_correction_T_min 0.932
_exptl_absorpt_correction_type multi-scan
_exptl_absorpt_process_details
;
R. H. Blessing, Acta Cryst., 1995, A51, 33-38
;
_exptl_crystal_colour colourless
_exptl_crystal_density_diffrn 1.362
_exptl_crystal_density_method 'not measured'
_exptl_crystal_description unspecified
_exptl_crystal_F_000 600
_exptl_crystal_size_max 0.38
_exptl_crystal_size_mid 0.37
_exptl_crystal_size_min 0.10
_refine_diff_density_max 0.164
_refine_diff_density_min -0.145
_refine_diff_density_rms 0.031
_refine_ls_extinction_method none
_refine_ls_goodness_of_fit_ref 1.191
_refine_ls_matrix_type full
_refine_ls_number_parameters 869
_refine_ls_number_reflns 11742
_refine_ls_number_restraints 0
_refine_ls_R_factor_all 0.04
_refine_ls_R_factor_gt 0.02
_refine_ls_R_Fsqd_factor 0.022
_refine_ls_shift/su_max 0.00001
_refine_ls_structure_factor_coef Fsqd
_refine_ls_weighting_details
;
calc w2 = 1/[s^2^(Fo^2^)]
;
_refine_ls_weighting_scheme calc
_refine_ls_wR_factor_ref 0.048
_reflns_number_gt 12353
_reflns_number_total 15927
_reflns_threshold_expression >2sigma(I)
_cod_data_source_file c0cp00030b.txt
_cod_data_source_block 1_xd
_cod_depositor_comments
;
The following automatic conversions were performed:

'_chemical_melting_point' value 'not measured' was changed to '?' -
the value is undefined or not given.

'_diffrn_radiation_probe' value
'X-ray' changed to 'x-ray' according to
/home/saulius/struct/CIF-dictionaries/cif_core.dic dictionary named
'cif_core.dic' version 2.4.2 from 2011-04-26.

Automatic conversion script
Id: cif_fix_values 1891 2012-01-12 08:04:46Z andrius 
;
_cod_original_sg_symbol_H-M 'P 21/n'
_cod_original_formula_sum 'C14 H20 B1 F2 N1 O2'
_cod_database_code 7212902

loop_
_symmetry_equiv_pos_as_xyz
'x, y, z'
'-x+1/2, y+1/2, -z+1/2'
'-x, -y, -z'
'x-1/2, -y-1/2, z-1/2'

loop_
_atom_local_axes_atom_label
_atom_local_axes_atom0
_atom_local_axes_ax1
_atom_local_axes_atom1
_atom_local_axes_atom2
_atom_local_axes_ax2
F(1) C(3) Z F(1) C(4) Y
F(2) C(5) Z F(2) C(4) Y
O(1) C(7) Z O(1) B(1) Y
O(2) C(9) Z O(2) B(1) Y
N(1) C(10) Z N(1) C(8) Y
C(1) C(6) Z C(1) C(2) Y
C(2) H(2) Z C(2) C(3) Y
C(11) C(14) Z C(11) C(13) Y
C(6) H(6) Z C(6) C(5) Y
C(5) F(2) Z C(5) C(6) Y
C(4) H(4) Z C(4) C(3) Y
C(10) H(10A) Z C(10) H(10B) Y
C(9) H(9B) Z C(9) H(9A) Y
C(8) H(8B) Z C(8) H(8A) Y
C(3) F(1) Z C(3) C(2) Y
C(7) H(7A) Z C(7) H(7B) Y
C(13) H(13A) Z C(13) H(13C) Y
C(12) H(12B) Z C(12) H(12A) Y
C(14) H(14C) Z C(14) H(14B) Y
B(1) O(1) Z B(1) O(2) Y
H(2) C(2) Z H(2) C(3) Y
H(6) C(6) Z H(6) C(5) Y
H(4) C(4) Z H(4) C(3) Y
H(10A) C(10) Z H(10A) H(10B) Y
H(10B) C(10) Z H(10B) H(10A) Y
H(9A) C(9) Z H(9A) H(9B) Y
H(9B) C(9) Z H(9B) H(9A) Y
H(8A) C(8) Z H(8A) H(8B) Y
H(8B) C(8) Z H(8B) H(8A) Y
H(7A) C(7) Z H(7A) H(7B) Y
H(7B) C(7) Z H(7B) H(7A) Y
H(13A) C(13) Z H(13A) H(13B) Y
H(13B) C(13) Z H(13B) H(13C) Y
H(13C) C(13) Z H(13C) H(13B) Y
H(12A) C(12) Z H(12A) H(12B) Y
H(12B) C(12) Z H(12B) H(12A) Y
H(12C) C(12) Z H(12C) H(12B) Y
H(14A) C(14) Z H(14A) H(14C) Y
H(14B) C(14) Z H(14B) H(14C) Y
H(14C) C(14) Z H(14C) H(14B) Y

loop_
_atom_rho_multipole_atom_label
_atom_rho_multipole_coeff_Pv
_atom_rho_multipole_coeff_P00
_atom_rho_multipole_coeff_P11
_atom_rho_multipole_coeff_P1-1
_atom_rho_multipole_coeff_P10
_atom_rho_multipole_coeff_P20
_atom_rho_multipole_coeff_P21
_atom_rho_multipole_coeff_P2-1
_atom_rho_multipole_coeff_P22
_atom_rho_multipole_coeff_P2-2
_atom_rho_multipole_coeff_P30
_atom_rho_multipole_coeff_P31
_atom_rho_multipole_coeff_P3-1
_atom_rho_multipole_coeff_P32
_atom_rho_multipole_coeff_P3-2
_atom_rho_multipole_coeff_P33
_atom_rho_multipole_coeff_P3-3
_atom_rho_multipole_coeff_P40
_atom_rho_multipole_coeff_P41
_atom_rho_multipole_coeff_P4-1
_atom_rho_multipole_coeff_P42
_atom_rho_multipole_coeff_P4-2
_atom_rho_multipole_coeff_P43
_atom_rho_multipole_coeff_P4-3
_atom_rho_multipole_coeff_P44
_atom_rho_multipole_coeff_P4-4
_atom_rho_multipole_kappa
_atom_rho_multipole_kappa_prime0
_atom_rho_multipole_kappa_prime1
_atom_rho_multipole_kappa_prime2
_atom_rho_multipole_kappa_prime3
_atom_rho_multipole_kappa_prime4
_atom_rho_multipole_radial_slater_n0
_atom_rho_multipole_radial_slater_zeta0
_atom_rho_multipole_radial_slater_n1
_atom_rho_multipole_radial_slater_zeta1
_atom_rho_multipole_radial_slater_n2
_atom_rho_multipole_radial_slater_zeta2
_atom_rho_multipole_radial_slater_n3
_atom_rho_multipole_radial_slater_zeta3
_atom_rho_multipole_radial_slater_n4
_atom_rho_multipole_radial_slater_zeta4
F(1) 7.095(15) 0 -0.079(11) 0.047(10) 0.005(9) -0.100(10) 0.053(11) 0.005(10) 0.006(12) -0.050(12) -0.035(7) 0.033(7) 0.021(6) 0.005(7) -0.020(7) -0.012(8) 0.040(8) -0.018(10) -0.019(9) 0.019(8) -0.020(9) -0.008(9) 0.029(10) 0.001(10) -0.013(10) 0.011(10) 1 1 1 1 1 1 2 5.1078857142857 2 5.1078857142857 2 5.1078857142857 3 5.1078857142857 4 5.1078857142857
F(2) 7.074(15) 0 0.084(10) -0.015(10) -0.018(8) -0.070(10) -0.027(10) 0.006(10) -0.044(12) 0.061(12) -0.006(7) -0.034(6) 0.007(6) 0.060(7) 0.043(7) -0.039(8) 0.053(8) 0.020(9) -0.013(8) 0.014(8) -0.017(8) 0.015(8) 0.005(9) -0.006(9) 0.010(10) 0.015(9) 1 1 1 1 1 1 2 5.1078857142857 2 5.1078857142857 2 5.1078857142857 3 5.1078857142857 4 5.1078857142857
O(1) 6.114(18) 0 -0.007(9) -0.000(8) -0.050(8) -0.067(9) 0.054(9) 0.034(8) 0.008(8) -0.011(8) 0.066(7) 0.004(7) -0.034(6) -0.004(7) -0.015(7) 0.038(7) -0.015(7) 0.028(9) 0.009(9) 0.010(8) 0.024(8) -0.008(8) -0.006(8) 0.000(8) -0.001(8) 0.018(8) 1 1 1 1 1 1 2 4.466 2 4.466 2 4.466 3 4.466 4 4.466
O(2) 6.106(19) 0 -0.045(9) -0.011(8) -0.045(9) -0.063(9) -0.001(9) 0.045(8) 0.001(8) 0.018(8) 0.052(7) 0.020(7) -0.012(7) 0.050(7) -0.004(7) -0.053(7) -0.016(7) 0.018(9) 0.016(9) 0.022(8) -0.004(9) -0.000(9) -0.014(9) -0.011(8) -0.011(8) -0.008(8) 1 1 1 1 1 1 2 4.466 2 4.466 2 4.466 3 4.466 4 4.466
N(1) 5.07(2) 0 0.053(9) -0.021(8) -0.019(8) -0.043(8) -0.020(8) 0.017(8) 0.047(8) -0.056(8) 0.135(8) -0.013(7) -0.006(7) 0.011(7) -0.022(8) 0.024(7) -0.112(7) 0.026(10) -0.018(9) -0.002(9) -0.028(9) 0.028(9) -0.005(9) 0.029(9) -0.006(9) 0.010(9) 1 1 1 1 1 1 2 3.83936 2 3.83936 2 3.83936 3 3.83936 4 3.83936
C(1) 4.10(4) 0 -0.008(12) -0.015(13) -0.012(12) 0.097(11) -0.002(10) 0.015(11) -0.173(11) -0.043(10) 0.189(12) -0.010(11) -0.013(12) 0.147(12) -0.002(11) 0.018(11) -0.003(11) 0.028(16) -0.031(13) 0.010(15) -0.036(15) -0.018(14) 0.001(14) 0.035(14) 0.017(13) 0.002(13) 1 1 1 1 1 1 2 3.1762 2 3.1762 2 3.1762 3 3.1762 4 3.1762
C(2) 4.02(4) 0 -0.016(13) -0.024(14) -0.000(15) 0.081(12) -0.027(11) 0.021(11) -0.152(11) 0.056(11) 0.194(13) -0.022(12) -0.041(12) 0.105(12) -0.013(12) -0.005(12) -0.016(12) 0.041(16) -0.044(14) 0.032(16) -0.002(16) 0.012(15) -0.002(14) 0.005(15) 0.010(14) -0.019(14) 1 1 1 1 1 1 2 3.1762 2 3.1762 2 3.1762 3 3.1762 4 3.1762
C(11) 4.02(3) 0 0.037(12) -0.011(12) -0.017(12) 0.007(11) -0.065(11) -0.050(11) -0.013(11) -0.075(10) 0.190(12) -0.026(12) 0.010(12) 0.002(12) -0.003(12) 0.013(12) -0.164(12) -0.005(16) -0.006(15) -0.081(16) 0.007(16) 0.005(15) -0.006(15) 0.076(15) 0.004(15) 0.025(15) 1 1 1 1 1 1 2 3.1762 2 3.1762 2 3.1762 3 3.1762 4 3.1762
C(6) 4.07(4) 0 0.001(12) -0.018(13) -0.015(15) 0.074(12) 0.031(11) 0.005(12) -0.137(11) -0.042(10) 0.218(13) 0.015(12) -0.018(13) 0.104(12) 0.015(11) 0.019(11) -0.014(11) 0.012(16) -0.019(15) 0.022(17) -0.037(16) -0.031(15) 0.012(14) -0.019(14) 0.014(14) 0.024(14) 1 1 1 1 1 1 2 3.1762 2 3.1762 2 3.1762 3 3.1762 4 3.1762
C(5) 4.03(4) 0 0.008(12) 0.023(14) -0.134(12) -0.018(11) 0.003(10) -0.013(11) -0.184(12) -0.076(11) 0.293(13) 0.026(11) -0.022(12) 0.110(13) 0.034(12) 0.008(12) -0.014(12) 0.088(17) 0.039(14) 0.033(17) -0.046(15) -0.031(15) -0.004(15) -0.027(15) 0.023(15) 0.019(15) 1 1 1 1 1 1 2 3.1762 2 3.1762 2 3.1762 3 3.1762 4 3.1762
C(4) 4.16(4) 0 0.023(13) 0.001(15) 0.002(15) 0.084(13) -0.062(11) 0.008(13) -0.136(12) -0.006(12) 0.233(14) 0.005(12) 0.025(14) 0.132(13) 0.030(12) 0.010(12) 0.021(12) -0.006(17) -0.004(15) -0.003(18) 0.002(17) -0.001(17) 0.022(15) 0.011(16) 0.065(15) 0.020(15) 1 1 1 1 1 1 2 3.1762 2 3.1762 2 3.1762 3 3.1762 4 3.1762
C(10) 4.22(4) 0 0.039(13) 0.039(15) 0.029(16) 0.018(13) -0.013(12) -0.028(12) -0.094(11) -0.075(12) 0.245(13) -0.007(13) -0.009(14) -0.011(12) 0.010(13) -0.007(12) -0.198(12) 0.052(16) -0.013(16) 0.009(16) -0.001(16) -0.014(17) 0.035(15) 0.109(15) -0.030(15) 0.026(15) 1 1 1 1 1 1 2 3.1762 2 3.1762 2 3.1762 3 3.1762 4 3.1762
C(9) 4.07(5) 0 -0.076(14) 0.012(15) 0.069(15) 0.032(13) 0.009(12) -0.022(12) -0.029(12) 0.001(13) 0.239(13) -0.038(13) -0.003(14) -0.028(13) 0.054(13) 0.019(14) -0.208(13) 0.046(17) -0.031(16) -0.028(16) -0.008(17) 0.040(17) 0.025(16) 0.078(16) -0.011(16) -0.027(17) 1 1 1 1 1 1 2 3.1762 2 3.1762 2 3.1762 3 3.1762 4 3.1762
C(8) 4.21(4) 0 -0.072(13) 0.047(15) 0.032(15) 0.028(13) 0.020(12) 0.003(12) -0.077(11) 0.080(11) 0.246(13) -0.001(13) 0.011(14) 0.005(12) -0.014(12) 0.023(12) -0.188(12) 0.032(16) -0.020(16) -0.034(16) 0.014(17) 0.015(16) -0.018(15) 0.055(15) -0.010(15) -0.029(15) 1 1 1 1 1 1 2 3.1762 2 3.1762 2 3.1762 3 3.1762 4 3.1762
C(3) 4.05(3) 0 0.001(12) 0.010(14) -0.122(13) -0.026(12) -0.047(11) 0.000(12) -0.203(12) 0.020(11) 0.319(14) -0.009(12) 0.007(12) 0.150(13) -0.016(12) -0.001(12) 0.000(12) 0.072(17) -0.014(15) 0.008(17) -0.062(16) -0.010(15) -0.012(15) -0.003(15) 0.013(14) -0.020(14) 1 1 1 1 1 1 2 3.1762 2 3.1762 2 3.1762 3 3.1762 4 3.1762
C(7) 3.97(5) 0 0.046(13) 0.068(16) -0.018(15) 0.046(13) -0.003(12) -0.027(12) -0.006(12) -0.017(13) 0.244(13) 0.026(13) 0.011(14) -0.039(13) -0.029(13) -0.006(14) -0.208(13) 0.071(17) -0.021(16) -0.041(16) 0.003(16) 0.010(17) 0.018(16) 0.089(16) 0.005(17) -0.005(16) 1 1 1 1 1 1 2 3.1762 2 3.1762 2 3.1762 3 3.1762 4 3.1762
C(13) 4.34(6) 0 -0.056(18) -0.046(18) 0.014(18) 0.072(15) 0.002(14) 0.017(15) 0.025(15) 0.053(14) 0.207(15) 0.033(15) 0.028(16) -0.025(15) 0.029(15) 0.023(15) -0.219(14) 0.057(18) 0.034(18) 0.035(18) -0.007(19) 0.019(19) 0.045(18) 0.066(17) 0.011(17) -0.011(17) 1 1 1 1 1 1 2 3.1762 2 3.1762 2 3.1762 3 3.1762 4 3.1762
C(12) 4.20(6) 0 -0.031(17) 0.026(19) -0.061(18) -0.058(16) 0.003(14) -0.017(15) 0.008(14) 0.020(14) 0.212(15) 0.002(16) -0.012(17) 0.041(15) 0.001(14) 0.011(15) -0.173(13) 0.012(18) -0.005(18) 0.013(18) -0.009(19) -0.044(19) -0.004(18) 0.032(16) -0.011(17) -0.023(17) 1 1 1 1 1 1 2 3.1762 2 3.1762 2 3.1762 3 3.1762 4 3.1762
C(14) 4.26(6) 0 0.051(18) 0.016(18) -0.038(19) -0.052(16) 0.015(14) -0.030(15) -0.028(15) 0.017(14) 0.204(15) -0.094(16) -0.032(17) -0.000(15) 0.004(15) 0.027(15) -0.200(14) 0.024(19) -0.029(18) -0.004(19) -0.00(2) 0.053(19) 0.002(18) 0.065(17) -0.002(17) -0.066(18) 1 1 1 1 1 1 2 3.1762 2 3.1762 2 3.1762 3 3.1762 4 3.1762
B(1) 3.05(5) 0 -0.034(15) 0.025(16) 0.016(15) 0.066(14) 0.055(13) -0.064(13) -0.005(13) 0.096(14) 0.341(19) -0.025(16) 0.033(16) 0.072(16) -0.120(17) 0.022(16) -0.224(17) 0.12(2) -0.01(2) -0.01(2) -0.08(2) -0.02(2) 0.03(2) 0.13(2) 0.04(2) 0.00(2) 1 1 1 1 1 1 2 2.5246 2 2.5246 2 2.5246 3 2.5246 4 2.5246
H(2) 0.87(2) 0 -0.024(15) -0.013(14) 0.168(14) 0.07(2) -0.019(18) -0.001(18) -0.018(19) -0.024(18) 0 0 0 0 0 0 0 0 0 0 0 0 0 0 0 0 1.2 1.2 1.2 1.2 1.2 1.2 0 2 1 2 2 2 3 2 4 2
H(6) 0.91(2) 0 -0.009(15) -0.024(13) 0.161(15) 0.07(2) 0.006(19) 0.016(18) -0.014(18) -0.012(17) 0 0 0 0 0 0 0 0 0 0 0 0 0 0 0 0 1.2 1.2 1.2 1.2 1.2 1.2 0 2 1 2 2 2 3 2 4 2
H(4) 0.86(2) 0 0.022(14) -0.025(15) 0.136(15) 0.06(2) 0.000(18) 0.003(18) -0.020(18) 0.006(19) 0 0 0 0 0 0 0 0 0 0 0 0 0 0 0 0 1.2 1.2 1.2 1.2 1.2 1.2 0 2 1 2 2 2 3 2 4 2
H(10A) 0.89(2) 0 0.025(14) -0.014(15) 0.147(15) 0.05(2) 0.006(19) 0.021(19) 0.010(18) -0.014(19) 0 0 0 0 0 0 0 0 0 0 0 0 0 0 0 0 1.2 1.2 1.2 1.2 1.2 1.2 0 2 1 2 2 2 3 2 4 2
H(10B) 0.87(2) 0 0.046(14) -0.015(15) 0.103(15) 0.02(2) 0.049(19) 0.00(2) -0.020(18) 0.015(18) 0 0 0 0 0 0 0 0 0 0 0 0 0 0 0 0 1.2 1.2 1.2 1.2 1.2 1.2 0 2 1 2 2 2 3 2 4 2
H(9A) 0.94(2) 0 0.032(16) -0.032(15) 0.145(17) 0.05(2) 0.05(2) -0.01(2) 0.028(19) -0.004(19) 0 0 0 0 0 0 0 0 0 0 0 0 0 0 0 0 1.2 1.2 1.2 1.2 1.2 1.2 0 2 1 2 2 2 3 2 4 2
H(9B) 0.90(2) 0 -0.009(16) -0.001(16) 0.121(15) 0.00(2) -0.001(19) 0.01(2) -0.00(2) 0.02(2) 0 0 0 0 0 0 0 0 0 0 0 0 0 0 0 0 1.2 1.2 1.2 1.2 1.2 1.2 0 2 1 2 2 2 3 2 4 2
H(8A) 0.86(2) 0 0.007(14) 0.029(15) 0.151(15) 0.03(2) 0.010(19) 0.004(19) -0.037(18) -0.016(18) 0 0 0 0 0 0 0 0 0 0 0 0 0 0 0 0 1.2 1.2 1.2 1.2 1.2 1.2 0 2 1 2 2 2 3 2 4 2
H(8B) 0.85(2) 0 -0.032(14) 0.000(15) 0.125(15) 0.05(2) -0.053(19) 0.005(19) -0.009(18) 0.002(19) 0 0 0 0 0 0 0 0 0 0 0 0 0 0 0 0 1.2 1.2 1.2 1.2 1.2 1.2 0 2 1 2 2 2 3 2 4 2
H(7A) 0.91(2) 0 -0.051(15) -0.046(16) 0.138(15) 0.09(2) -0.011(19) -0.03(2) -0.011(19) 0.07(2) 0 0 0 0 0 0 0 0 0 0 0 0 0 0 0 0 1.2 1.2 1.2 1.2 1.2 1.2 0 2 1 2 2 2 3 2 4 2
H(7B) 0.96(2) 0 0.001(15) -0.031(16) 0.125(17) 0.03(2) -0.00(2) -0.02(2) 0.066(19) 0.032(19) 0 0 0 0 0 0 0 0 0 0 0 0 0 0 0 0 1.2 1.2 1.2 1.2 1.2 1.2 0 2 1 2 2 2 3 2 4 2
H(13A) 0.78(2) 0 0.016(16) 0.033(18) 0.079(17) -0.01(2) 0.03(2) 0.07(2) -0.04(2) 0.01(2) 0 0 0 0 0 0 0 0 0 0 0 0 0 0 0 0 1.2 1.2 1.2 1.2 1.2 1.2 0 2 1 2 2 2 3 2 4 2
H(13B) 0.81(3) 0 0.056(18) 0.025(18) 0.072(18) -0.03(2) -0.03(2) 0.04(2) -0.01(2) 0.03(2) 0 0 0 0 0 0 0 0 0 0 0 0 0 0 0 0 1.2 1.2 1.2 1.2 1.2 1.2 0 2 1 2 2 2 3 2 4 2
H(13C) 0.93(3) 0 -0.010(18) -0.029(18) 0.120(18) 0.05(2) 0.03(2) -0.02(2) -0.04(2) -0.06(2) 0 0 0 0 0 0 0 0 0 0 0 0 0 0 0 0 1.2 1.2 1.2 1.2 1.2 1.2 0 2 1 2 2 2 3 2 4 2
H(12A) 0.90(3) 0 -0.001(17) 0.034(18) 0.053(19) -0.00(2) -0.02(2) 0.04(2) -0.04(2) 0.01(2) 0 0 0 0 0 0 0 0 0 0 0 0 0 0 0 0 1.2 1.2 1.2 1.2 1.2 1.2 0 2 1 2 2 2 3 2 4 2
H(12B) 0.98(3) 0 -0.033(17) -0.040(19) 0.138(19) 0.08(3) -0.00(2) -0.01(2) -0.01(2) -0.03(2) 0 0 0 0 0 0 0 0 0 0 0 0 0 0 0 0 1.2 1.2 1.2 1.2 1.2 1.2 0 2 1 2 2 2 3 2 4 2
H(12C) 0.90(3) 0 0.056(18) -0.056(18) 0.072(19) 0.01(2) 0.05(2) -0.03(2) -0.00(2) 0.01(2) 0 0 0 0 0 0 0 0 0 0 0 0 0 0 0 0 1.2 1.2 1.2 1.2 1.2 1.2 0 2 1 2 2 2 3 2 4 2
H(14A) 0.93(3) 0 0.013(17) 0.071(19) 0.084(19) 0.07(3) 0.07(2) 0.03(2) 0.02(2) 0.02(2) 0 0 0 0 0 0 0 0 0 0 0 0 0 0 0 0 1.2 1.2 1.2 1.2 1.2 1.2 0 2 1 2 2 2 3 2 4 2
H(14B) 0.76(2) 0 -0.014(16) 0.010(18) 0.077(16) -0.07(2) -0.06(2) -0.01(2) 0.02(2) 0.03(2) 0 0 0 0 0 0 0 0 0 0 0 0 0 0 0 0 1.2 1.2 1.2 1.2 1.2 1.2 0 2 1 2 2 2 3 2 4 2
H(14C) 0.96(3) 0 -0.027(18) 0.034(18) 0.101(18) 0.07(2) -0.03(2) 0.05(2) -0.04(2) 0.05(2) 0 0 0 0 0 0 0 0 0 0 0 0 0 0 0 0 1.2 1.2 1.2 1.2 1.2 1.2 0 2 1 2 2 2 3 2 4 2

loop_
_atom_site_aniso_label
_atom_site_aniso_U_11
_atom_site_aniso_U_22
_atom_site_aniso_U_33
_atom_site_aniso_U_12
_atom_site_aniso_U_13
_atom_site_aniso_U_23
F(1) 0.01291(12) 0.02549(16) 0.03094(17) 0.00487(9) 0.00032(10) 0.01105(13)
F(2) 0.02647(15) 0.02653(16) 0.01378(12) -0.00152(12) 0.00832(10) 0.00563(10)
O(1) 0.01228(10) 0.01815(11) 0.01441(11) -0.00292(7) 0.00027(6) 0.00584(7)
O(2) 0.02226(11) 0.01395(11) 0.00989(10) 0.00613(7) -0.00006(7) -0.00152(6)
N(1) 0.01047(9) 0.01174(10) 0.00794(9) 0.00139(5) 0.00193(5) 0.00052(5)
C(1) 0.01115(9) 0.01122(10) 0.00869(9) 0.00055(5) 0.00107(5) 0.00158(5)
C(2) 0.01091(10) 0.01437(10) 0.01284(10) 0.00120(6) 0.00138(5) 0.00346(6)
C(11) 0.01451(10) 0.01355(10) 0.01030(10) 0.00052(6) 0.00029(5) -0.00135(6)
C(6) 0.01368(10) 0.01347(10) 0.00970(10) 0.00066(6) 0.00280(6) 0.00135(6)
C(5) 0.01701(10) 0.01402(10) 0.00938(10) -0.00177(6) 0.00217(6) 0.00216(6)
C(4) 0.01667(10) 0.01370(11) 0.01249(10) -0.00140(6) -0.00145(6) 0.00428(6)
C(10) 0.01169(10) 0.01836(11) 0.01319(10) 0.00414(6) 0.00227(6) -0.00026(7)
C(9) 0.02074(11) 0.01550(11) 0.01227(11) 0.00807(7) 0.00272(7) 0.00027(7)
C(8) 0.01580(10) 0.01769(11) 0.00963(10) 0.00083(7) 0.00328(6) 0.00354(6)
C(3) 0.01167(10) 0.01415(10) 0.01585(11) 0.00060(6) -0.00094(6) 0.00455(7)
C(7) 0.01569(10) 0.01688(11) 0.01587(11) -0.00166(7) 0.00297(7) 0.00651(7)
C(13) 0.02063(12) 0.01788(12) 0.01734(12) 0.00653(8) 0.00022(8) -0.00395(8)
C(12) 0.02101(12) 0.02127(13) 0.01224(11) 0.00157(9) -0.00277(7) -0.00327(8)
C(14) 0.02375(13) 0.01873(13) 0.01699(12) -0.00771(9) 0.00223(8) 0.00034(8)
B(1) 0.01251(10) 0.01093(10) 0.00954(10) 0.00065(5) 0.00123(5) 0.00135(5)
H(2) 0.021857 0.041352 0.032521 0.003378 0.011506 0.012476
H(6) 0.025052 0.038222 0.028257 0.010026 0.010875 0.005573
H(4) 0.036927 0.030769 0.028897 0.002602 0.0003 0.01526
H(10A) 0.027937 0.036956 0.033283 0.000971 0.014324 0.004973
H(10B) 0.030121 0.039547 0.021379 0.010329 -0.00188 0.003074
H(9A) 0.046369 0.026561 0.027423 0.002899 0.002558 0.00621
H(9B) 0.040704 0.046074 0.030217 0.019974 0.01218 -0.004216
H(8A) 0.027625 0.032846 0.027925 0.005704 0.00009 0.009332
H(8B) 0.034673 0.035764 0.028706 0.005052 0.015275 -0.003892
H(7A) 0.027257 0.054638 0.033547 -0.005417 0.00982 0.015122
H(7B) 0.041938 0.024788 0.032722 0.001088 -0.001219 0.003431
H(13A) 0.034893 0.047044 0.021987 0.012638 0.000244 -0.00422
H(13B) 0.044203 0.047022 0.03757 0.013222 0.022796 0.009607
H(13C) 0.054564 0.02604 0.049362 0.005366 0.006763 -0.014759
H(12A) 0.031546 0.053242 0.03374 0.009364 -0.0023 -0.003489
H(12B) 0.065739 0.02934 0.035949 -0.006818 -0.009598 -0.00835
H(12C) 0.045582 0.054379 0.023256 -0.004831 0.006728 0.002822
H(14A) 0.021822 0.051811 0.047176 0.001063 0.004908 0.013181
H(14B) 0.033385 0.045863 0.021052 -0.012398 -0.001614 0.000985
H(14C) 0.058196 0.024055 0.044562 -0.010277 0.009241 -0.005843

loop_
_atom_site_label
_atom_site_fract_x
_atom_site_fract_y
_atom_site_fract_z
_atom_site_occupancy
_atom_site_symmetry_multiplicity
_atom_site_U_iso_or_equiv
F(1) 1.04041(5) 0.04699(2) 0.32477(5) 1 4 0.024
F(2) 0.44081(6) 0.07373(2) 0.49316(3) 1 4 0.022
O(1) 0.67914(4) 0.211818(14) 0.01660(3) 1 4 0.015
O(2) 0.38748(4) 0.238008(13) 0.12301(2) 1 4 0.016
N(1) 0.33087(3) 0.173860(10) -0.087736(19) 1 4 0.010
C(1) 0.58181(3) 0.138590(10) 0.18703(2) 1 4 0.011
C(2) 0.77756(3) 0.111876(11) 0.20271(2) 1 4 0.013
C(11) 0.28442(3) 0.106515(11) -0.13843(2) 1 4 0.013
C(6) 0.46771(3) 0.124612(11) 0.28657(2) 1 4 0.012
C(5) 0.54958(4) 0.085248(11) 0.39563(2) 1 4 0.014
C(4) 0.74184(4) 0.057818(12) 0.41262(2) 1 4 0.015
C(10) 0.14122(3) 0.207241(13) -0.06994(2) 1 4 0.014
C(9) 0.22019(4) 0.261884(13) 0.02383(3) 1 4 0.016
C(8) 0.42660(4) 0.209994(13) -0.18855(2) 1 4 0.014
C(3) 0.85130(3) 0.072565(11) 0.31307(3) 1 4 0.014
C(7) 0.60617(4) 0.247390(13) -0.10390(3) 1 4 0.016
C(13) 0.48578(5) 0.072365(15) -0.14033(3) 1 4 0.019
C(12) 0.14474(5) 0.107161(16) -0.28380(3) 1 4 0.019
C(14) 0.17393(5) 0.070695(16) -0.04181(3) 1 4 0.020
B(1) 0.50549(3) 0.190623(11) 0.06928(2) 1 4 0.011
H(2) 0.876417 0.122364 0.132149 1 4 0.031
H(6) 0.317945 0.145094 0.282146 1 4 0.030
H(4) 0.800897 0.026171 0.497212 1 4 0.033
H(10A) 0.051475 0.176938 -0.016868 1 4 0.032
H(10B) 0.047203 0.219949 -0.170837 1 4 0.031
H(9A) 0.263267 0.30112 -0.034298 1 4 0.034
H(9B) 0.103445 0.278778 0.07702 1 4 0.038
H(8A) 0.311312 0.239449 -0.253974 1 4 0.030
H(8B) 0.486835 0.176268 -0.252325 1 4 0.032
H(7A) 0.729604 0.254073 -0.159141 1 4 0.038
H(7B) 0.55841 0.293745 -0.077571 1 4 0.035
H(13A) 0.583076 0.071386 -0.040362 1 4 0.036
H(13B) 0.575433 0.091551 -0.206232 1 4 0.041
H(13C) 0.456106 0.025678 -0.173771 1 4 0.044
H(12A) 0.006348 0.131485 -0.284264 1 4 0.041
H(12B) 0.105705 0.060807 -0.316234 1 4 0.047
H(12C) 0.220444 0.126983 -0.357134 1 4 0.041
H(14A) 0.020279 0.085897 -0.051866 1 4 0.041
H(14B) 0.249483 0.0754 0.063459 1 4 0.035
H(14C) 0.171692 0.023132 -0.071089 1 4 0.043

loop_
_geom_angle_atom_site_label_1
_geom_angle_atom_site_label_2
_geom_angle_atom_site_label_3
_geom_angle
_geom_angle_site_symmetry_1
_geom_angle_site_symmetry_2
_geom_angle_site_symmetry_3
_geom_angle_publ_flag
C(7) O(1) B(1) 108.63(2) 1_555 1_555 1_555 yes
C(9) O(2) B(1) 114.03(2) 1_555 1_555 1_555 yes
C(2) C(1) C(6) 117.980(18) 1_555 1_555 1_555 yes
C(2) C(1) B(1) 120.126(17) 1_555 1_555 1_555 yes
C(6) C(1) B(1) 121.413(18) 1_555 1_555 1_555 yes
C(1) C(2) C(3) 119.92(2) 1_555 1_555 1_555 yes
C(1) C(2) H(2) 121.742 1_555 1_555 1_555 yes
C(3) C(2) H(2) 118.306 1_555 1_555 1_555 yes
C(13) C(11) C(12) 110.34(2) 1_555 1_555 1_555 yes
C(13) C(11) C(14) 108.02(2) 1_555 1_555 1_555 yes
C(12) C(11) C(14) 108.25(2) 1_555 1_555 1_555 yes
C(1) C(6) C(5) 119.71(2) 1_555 1_555 1_555 yes
C(1) C(6) H(6) 121.435 1_555 1_555 1_555 yes
C(5) C(6) H(6) 118.824 1_555 1_555 1_555 yes
F(2) C(5) C(6) 119.12(3) 1_555 1_555 1_555 yes
F(2) C(5) C(4) 117.50(3) 1_555 1_555 1_555 yes
C(6) C(5) C(4) 123.36(2) 1_555 1_555 1_555 yes
C(5) C(4) C(3) 115.68(2) 1_555 1_555 1_555 yes
C(5) C(4) H(4) 122.03 1_555 1_555 1_555 yes
C(3) C(4) H(4) 122.27 1_555 1_555 1_555 yes
C(9) C(10) H(10A) 108.59 1_555 1_555 1_555 yes
C(9) C(10) H(10B) 114.91 1_555 1_555 1_555 yes
H(10A) C(10) H(10B) 108.82 1_555 1_555 1_555 yes
O(2) C(9) C(10) 105.22(2) 1_555 1_555 1_555 yes
O(2) C(9) H(9A) 112.76 1_555 1_555 1_555 yes
O(2) C(9) H(9B) 108.86 1_555 1_555 1_555 yes
C(10) C(9) H(9A) 111.62 1_555 1_555 1_555 yes
C(10) C(9) H(9B) 111.23 1_555 1_555 1_555 yes
H(9A) C(9) H(9B) 107.18 1_555 1_555 1_555 yes
C(7) C(8) H(8A) 112.84 1_555 1_555 1_555 yes
C(7) C(8) H(8B) 108.71 1_555 1_555 1_555 yes
H(8A) C(8) H(8B) 109.87 1_555 1_555 1_555 yes
F(1) C(3) C(2) 118.56(3) 1_555 1_555 1_555 yes
F(1) C(3) C(4) 118.10(3) 1_555 1_555 1_555 yes
C(2) C(3) C(4) 123.34(2) 1_555 1_555 1_555 yes
O(1) C(7) C(8) 105.37(2) 1_555 1_555 1_555 yes
O(1) C(7) H(7A) 109.59 1_555 1_555 1_555 yes
O(1) C(7) H(7B) 110.79 1_555 1_555 1_555 yes
C(8) C(7) H(7A) 112.32 1_555 1_555 1_555 yes
C(8) C(7) H(7B) 111.90 1_555 1_555 1_555 yes
H(7A) C(7) H(7B) 106.91 1_555 1_555 1_555 yes
C(11) C(13) H(13A) 111.00 1_555 1_555 1_555 yes
C(11) C(13) H(13B) 115.81 1_555 1_555 1_555 yes
C(11) C(13) H(13C) 110.51 1_555 1_555 1_555 yes
H(13A) C(13) H(13B) 105.66 1_555 1_555 1_555 yes
H(13A) C(13) H(13C) 107.95 1_555 1_555 1_555 yes
H(13B) C(13) H(13C) 105.46 1_555 1_555 1_555 yes
C(11) C(12) H(12A) 111.05 1_555 1_555 1_555 yes
C(11) C(12) H(12B) 109.56 1_555 1_555 1_555 yes
C(11) C(12) H(12C) 111.32 1_555 1_555 1_555 yes
H(12A) C(12) H(12B) 107.70 1_555 1_555 1_555 yes
H(12A) C(12) H(12C) 110.14 1_555 1_555 1_555 yes
H(12B) C(12) H(12C) 106.91 1_555 1_555 1_555 yes
C(11) C(14) H(14A) 111.92 1_555 1_555 1_555 yes
C(11) C(14) H(14B) 112.06 1_555 1_555 1_555 yes
C(11) C(14) H(14C) 106.93 1_555 1_555 1_555 yes
H(14A) C(14) H(14B) 107.87 1_555 1_555 1_555 yes
H(14A) C(14) H(14C) 108.34 1_555 1_555 1_555 yes
H(14B) C(14) H(14C) 109.65 1_555 1_555 1_555 yes
O(1) B(1) O(2) 116.92(2) 1_555 1_555 1_555 yes
O(1) B(1) C(1) 109.072(18) 1_555 1_555 1_555 yes
O(2) B(1) C(1) 109.227(18) 1_555 1_555 1_555 yes

loop_
_geom_bond_atom_site_label_1
_geom_bond_atom_site_label_2
_geom_bond_distance
_geom_bond_site_symmetry_1
_geom_bond_site_symmetry_2
_geom_bond_publ_flag
F(1) C(3) 1.3567(4) 1_555 1_555 yes
F(2) C(5) 1.3502(4) 1_555 1_555 yes
O(1) C(7) 1.4101(3) 1_555 1_555 yes
O(1) B(1) 1.4428(3) 1_555 1_555 yes
O(2) C(9) 1.4121(3) 1_555 1_555 yes
O(2) B(1) 1.4544(3) 1_555 1_555 yes
C(1) C(2) 1.4027(3) 1_555 1_555 yes
C(1) C(6) 1.4018(3) 1_555 1_555 yes
C(1) B(1) 1.6134(3) 1_555 1_555 yes
C(2) C(3) 1.3826(3) 1_555 1_555 yes
C(2) H(2) 1.0830 1_555 1_555 yes
C(11) C(13) 1.5329(3) 1_555 1_555 yes
C(11) C(12) 1.5348(3) 1_555 1_555 yes
C(11) C(14) 1.5339(4) 1_555 1_555 yes
C(6) C(5) 1.3853(3) 1_555 1_555 yes
C(6) H(6) 1.0830 1_555 1_555 yes
C(5) C(4) 1.3870(3) 1_555 1_555 yes
C(4) C(3) 1.3842(3) 1_555 1_555 yes
C(4) H(4) 1.0830 1_555 1_555 yes
C(10) C(9) 1.5159(4) 1_555 1_555 yes
C(10) H(10A) 1.0920 1_555 1_555 yes
C(10) H(10B) 1.0920 1_555 1_555 yes
C(9) H(9A) 1.0920 1_555 1_555 yes
C(9) H(9B) 1.0920 1_555 1_555 yes
C(8) C(7) 1.5304(4) 1_555 1_555 yes
C(8) H(8A) 1.0920 1_555 1_555 yes
C(8) H(8B) 1.0920 1_555 1_555 yes
C(7) H(7A) 1.0920 1_555 1_555 yes
C(7) H(7B) 1.0920 1_555 1_555 yes
C(13) H(13A) 1.0590 1_555 1_555 yes
C(13) H(13B) 1.0590 1_555 1_555 yes
C(13) H(13C) 1.0590 1_555 1_555 yes
C(12) H(12A) 1.0590 1_555 1_555 yes
C(12) H(12B) 1.0590 1_555 1_555 yes
C(12) H(12C) 1.0590 1_555 1_555 yes
C(14) H(14A) 1.0590 1_555 1_555 yes
C(14) H(14B) 1.0590 1_555 1_555 yes
C(14) H(14C) 1.0590 1_555 1_555 yes
